data_4087850
loop_
_publ_author_name
'Li, Ping'
'de Bruin, Bas'
'Reek, Joost N. H.'
'Dzik, Wojciech I.'

_publ_section_title
;
 Photo- and Thermal Isomerization of (TP)Fe(CO)Cl2 [TP =
 Bis(2-diphenylphosphinophenyl)phenylphosphine]
;
_journal_issue 20
_journal_name_full Organometallics
_journal_page_first 5009
_journal_paper_doi 10.1021/acs.organomet.5b00644
_journal_volume 34
_journal_year 2015
_chemical_formula_moiety 'C43 H33 Cl2 Fe O P3, C H2 Cl2'
_chemical_formula_sum 'C44 H35 Cl4 Fe O P3'
_chemical_formula_weight 870.28
_space_group_crystal_system monoclinic
_space_group_IT_number 14
_space_group_name_Hall '-P 2ybc'
_space_group_name_H-M_alt 'P 1 21/c 1'
_atom_sites_solution_hydrogens geom
_audit_creation_method SHELXL-2013
_cell_angle_alpha 90
_cell_angle_beta 103.716(2)
_cell_angle_gamma 90
_cell_formula_units_Z 4
_cell_length_a 10.7927(8)
_cell_length_b 17.8559(13)
_cell_length_c 21.3432(15)
_cell_measurement_reflns_used 9840
_cell_measurement_temperature 150(2)
_cell_measurement_theta_max 30.49
_cell_measurement_theta_min 2.67
_cell_volume 3995.8(5)
_computing_cell_refinement 'Bruker SMART'
_computing_data_collection 'Bruker SMART'
_computing_data_reduction 'Bruker SAINT'
_computing_molecular_graphics 'Bruker SHELXTL'
_computing_publication_material 'Bruker SHELXTL'
_computing_structure_refinement 'SHELXL-2013 (Sheldrick, 2013)'
_computing_structure_solution 'Bruker SHELXTL'
_diffrn_ambient_temperature 150(2)
_diffrn_measured_fraction_theta_full 0.998
_diffrn_measured_fraction_theta_max 0.988
_diffrn_measurement_device_type 'PHOTON 50 CMOS detector'
_diffrn_measurement_method 'phi and omega scans'
_diffrn_radiation_type MoK\a
_diffrn_radiation_wavelength 0.71073
_diffrn_reflns_av_R_equivalents 0.0704
_diffrn_reflns_av_unetI/netI 0.0531
_diffrn_reflns_Laue_measured_fraction_full 0.998
_diffrn_reflns_Laue_measured_fraction_max 0.988
_diffrn_reflns_limit_h_max 15
_diffrn_reflns_limit_h_min -15
_diffrn_reflns_limit_k_max 25
_diffrn_reflns_limit_k_min -25
_diffrn_reflns_limit_l_max 30
_diffrn_reflns_limit_l_min -30
_diffrn_reflns_number 71689
_diffrn_reflns_point_group_measured_fraction_full 0.998
_diffrn_reflns_point_group_measured_fraction_max 0.988
_diffrn_reflns_theta_full 25.242
_diffrn_reflns_theta_max 30.611
_diffrn_reflns_theta_min 2.997
_diffrn_source 'sealed tube'
_exptl_absorpt_coefficient_mu 0.800
_exptl_absorpt_correction_T_max 0.832
_exptl_absorpt_correction_T_min 0.772
_exptl_absorpt_correction_type multi-scan
_exptl_absorpt_process_details 'SADABS V2014/5 (Bruker AXS Inc.)'
_exptl_crystal_colour orange
_exptl_crystal_density_diffrn 1.447
_exptl_crystal_description block
_exptl_crystal_F_000 1784
_exptl_crystal_size_max 0.341
_exptl_crystal_size_mid 0.285
_exptl_crystal_size_min 0.239
_refine_diff_density_max 0.822
_refine_diff_density_min -0.854
_refine_diff_density_rms 0.095
_refine_ls_extinction_method none
_refine_ls_goodness_of_fit_ref 1.037
_refine_ls_hydrogen_treatment constr
_refine_ls_matrix_type full
_refine_ls_number_parameters 478
_refine_ls_number_reflns 12166
_refine_ls_number_restraints 0
_refine_ls_restrained_S_all 1.037
_refine_ls_R_factor_all 0.0795
_refine_ls_R_factor_gt 0.0461
_refine_ls_shift/su_max 0.001
_refine_ls_shift/su_mean 0.000
_refine_ls_structure_factor_coef Fsqd
_refine_ls_weighting_details 'w=1/[\s^2^(Fo^2^)+(0.0459P)^2^+4.4454P] where P=(Fo^2^+2Fc^2^)/3'
_refine_ls_weighting_scheme calc
_refine_ls_wR_factor_gt 0.0982
_refine_ls_wR_factor_ref 0.1119
_reflns_Friedel_coverage 0.000
_reflns_number_gt 8875
_reflns_number_total 12166
_reflns_threshold_expression 'I > 2\s(I)'
_cod_data_source_file om5b00644_si_002.cif
_cod_data_source_block good
_cod_original_sg_symbol_H-M 'P 21/c'
_cod_database_code 4087850
_shelx_space_group_comment
;
The symmetry employed for this shelxl refinement is uniquely defined
by the following loop, which should always be used as a source of
symmetry information in preference to the above space-group names.
They are only intended as comments.
;
_shelx_estimated_absorpt_t_min 0.772
_shelx_estimated_absorpt_t_max 0.832
_shelxl_version_number 2013-4

loop_
_space_group_symop_operation_xyz
'x, y, z'
'-x, y+1/2, -z+1/2'
'-x, -y, -z'
'x, -y-1/2, z-1/2'

loop_
_atom_site_label
_atom_site_type_symbol
_atom_site_fract_x
_atom_site_fract_y
_atom_site_fract_z
_atom_site_U_iso_or_equiv
_atom_site_adp_type
_atom_site_occupancy
_atom_site_site_symmetry_order
_atom_site_calc_flag
_atom_site_refinement_flags_posn
_atom_site_refinement_flags_adp
Fe1 Fe 0.77085(3) 0.40420(2) 0.76862(2) 0.01090(7) Uani 1 1 d . .
P1 P 0.82020(5) 0.31971(3) 0.84305(2) 0.01266(11) Uani 1 1 d . .
P2 P 0.59054(5) 0.34220(3) 0.72984(2) 0.01172(10) Uani 1 1 d . .
P3 P 0.71577(5) 0.47509(3) 0.84999(2) 0.01204(11) Uani 1 1 d . .
Cl1 Cl 0.71077(5) 0.49370(3) 0.68760(2) 0.01729(11) Uani 1 1 d . .
Cl2 Cl 0.97238(5) 0.45880(3) 0.80809(3) 0.01744(11) Uani 1 1 d . .
O1 O 0.90254(17) 0.32236(11) 0.68475(9) 0.0288(4) Uani 1 1 d . .
C1 C 0.8471(2) 0.35275(12) 0.71629(10) 0.0166(4) Uani 1 1 d . .
C11 C 0.9569(2) 0.25833(12) 0.84659(10) 0.0170(4) Uani 1 1 d . .
C12 C 1.0788(2) 0.28354(14) 0.87574(13) 0.0258(5) Uani 1 1 d . .
H12A H 1.0905 0.3322 0.8942 0.031 Uiso 1 1 calc R U
C13 C 1.1842(3) 0.23736(16) 0.87785(15) 0.0332(6) Uani 1 1 d . .
H13A H 1.2675 0.2546 0.8979 0.040 Uiso 1 1 calc R U
C14 C 1.1676(3) 0.16701(16) 0.85098(14) 0.0330(6) Uani 1 1 d . .
H14A H 1.2393 0.1354 0.8533 0.040 Uiso 1 1 calc R U
C15 C 1.0468(3) 0.14187(14) 0.82057(13) 0.0296(6) Uani 1 1 d . .
H15A H 1.0361 0.0937 0.8012 0.036 Uiso 1 1 calc R U
C16 C 0.9416(2) 0.18724(13) 0.81848(11) 0.0223(5) Uani 1 1 d . .
H16A H 0.8588 0.1699 0.7978 0.027 Uiso 1 1 calc R U
C21 C 0.6885(2) 0.25414(12) 0.83602(10) 0.0150(4) Uani 1 1 d . .
C22 C 0.5902(2) 0.25959(12) 0.78034(10) 0.0140(4) Uani 1 1 d . .
C23 C 0.4963(2) 0.20365(12) 0.76653(11) 0.0181(4) Uani 1 1 d . .
H23A H 0.4322 0.2053 0.7274 0.022 Uiso 1 1 calc R U
C24 C 0.4972(2) 0.14605(13) 0.81003(12) 0.0214(5) Uani 1 1 d . .
H24A H 0.4335 0.1083 0.8007 0.026 Uiso 1 1 calc R U
C25 C 0.5906(2) 0.14320(13) 0.86722(11) 0.0226(5) Uani 1 1 d . .
H25A H 0.5882 0.1048 0.8977 0.027 Uiso 1 1 calc R U
C26 C 0.6874(2) 0.19595(13) 0.88007(11) 0.0201(5) Uani 1 1 d . .
H26A H 0.7529 0.1927 0.9186 0.024 Uiso 1 1 calc R U
C31 C 0.8510(2) 0.36127(12) 0.92281(10) 0.0158(4) Uani 1 1 d . .
C32 C 0.8124(2) 0.43589(12) 0.92552(10) 0.0142(4) Uani 1 1 d . .
C33 C 0.8388(2) 0.47231(13) 0.98496(10) 0.0197(4) Uani 1 1 d . .
H33A H 0.8148 0.5232 0.9874 0.024 Uiso 1 1 calc R U
C34 C 0.8999(2) 0.43460(14) 1.04046(11) 0.0238(5) Uani 1 1 d . .
H34A H 0.9192 0.4602 1.0806 0.029 Uiso 1 1 calc R U
C35 C 0.9331(2) 0.35984(15) 1.03776(11) 0.0250(5) Uani 1 1 d . .
H35A H 0.9714 0.3337 1.0763 0.030 Uiso 1 1 calc R U
C36 C 0.9102(2) 0.32322(14) 0.97886(11) 0.0214(5) Uani 1 1 d . .
H36A H 0.9348 0.2724 0.9768 0.026 Uiso 1 1 calc R U
C41 C 0.5817(2) 0.30212(12) 0.64954(10) 0.0169(4) Uani 1 1 d . .
C42 C 0.6262(3) 0.23045(14) 0.64284(12) 0.0254(5) Uani 1 1 d . .
H42A H 0.6544 0.2000 0.6800 0.030 Uiso 1 1 calc R U
C43 C 0.6300(3) 0.20252(16) 0.58228(13) 0.0344(6) Uani 1 1 d . .
H43A H 0.6616 0.1535 0.5785 0.041 Uiso 1 1 calc R U
C44 C 0.5878(3) 0.24588(16) 0.52798(13) 0.0379(7) Uani 1 1 d . .
H44A H 0.5904 0.2269 0.4867 0.045 Uiso 1 1 calc R U
C45 C 0.5421(4) 0.31682(17) 0.53385(13) 0.0422(8) Uani 1 1 d . .
H45A H 0.5121 0.3466 0.4964 0.051 Uiso 1 1 calc R U
C46 C 0.5395(3) 0.34520(15) 0.59410(11) 0.0327(6) Uani 1 1 d . .
H46A H 0.5087 0.3945 0.5976 0.039 Uiso 1 1 calc R U
C51 C 0.4315(2) 0.38312(12) 0.72198(10) 0.0148(4) Uani 1 1 d . .
C52 C 0.3940(2) 0.44529(14) 0.68195(11) 0.0217(5) Uani 1 1 d . .
H52A H 0.4539 0.4691 0.6624 0.026 Uiso 1 1 calc R U
C53 C 0.2702(2) 0.47241(15) 0.67055(12) 0.0268(5) Uani 1 1 d . .
H53A H 0.2455 0.5138 0.6424 0.032 Uiso 1 1 calc R U
C54 C 0.1824(2) 0.43952(15) 0.69985(12) 0.0248(5) Uani 1 1 d . .
H54A H 0.0969 0.4571 0.6907 0.030 Uiso 1 1 calc R U
C55 C 0.2196(2) 0.38111(13) 0.74235(11) 0.0207(5) Uani 1 1 d . .
H55A H 0.1607 0.3601 0.7642 0.025 Uiso 1 1 calc R U
C56 C 0.3431(2) 0.35278(12) 0.75349(10) 0.0170(4) Uani 1 1 d . .
H56A H 0.3677 0.3124 0.7828 0.020 Uiso 1 1 calc R U
C61 C 0.7413(2) 0.57674(12) 0.85625(10) 0.0151(4) Uani 1 1 d . .
C62 C 0.8087(2) 0.61427(12) 0.81771(10) 0.0169(4) Uani 1 1 d . .
H62A H 0.8405 0.5873 0.7865 0.020 Uiso 1 1 calc R U
C63 C 0.8300(2) 0.69106(13) 0.82457(11) 0.0204(5) Uani 1 1 d . .
H63A H 0.8751 0.7163 0.7976 0.025 Uiso 1 1 calc R U
C64 C 0.7853(2) 0.73090(13) 0.87087(11) 0.0232(5) Uani 1 1 d . .
H64A H 0.8016 0.7831 0.8762 0.028 Uiso 1 1 calc R U
C65 C 0.7176(2) 0.69460(13) 0.90898(11) 0.0242(5) Uani 1 1 d . .
H65A H 0.6872 0.7218 0.9405 0.029 Uiso 1 1 calc R U
C66 C 0.6938(2) 0.61837(13) 0.90134(10) 0.0197(4) Uani 1 1 d . .
H66A H 0.6449 0.5940 0.9269 0.024 Uiso 1 1 calc R U
C71 C 0.5570(2) 0.46789(12) 0.86617(9) 0.0145(4) Uani 1 1 d . .
C72 C 0.4580(2) 0.51396(13) 0.83323(11) 0.0190(4) Uani 1 1 d . .
H72A H 0.4734 0.5489 0.8023 0.023 Uiso 1 1 calc R U
C73 C 0.3378(2) 0.50907(14) 0.84535(12) 0.0248(5) Uani 1 1 d . .
H73A H 0.2715 0.5411 0.8232 0.030 Uiso 1 1 calc R U
C74 C 0.3137(2) 0.45752(15) 0.88975(12) 0.0267(5) Uani 1 1 d . .
H74A H 0.2308 0.4538 0.8975 0.032 Uiso 1 1 calc R U
C75 C 0.4101(2) 0.41193(16) 0.92249(12) 0.0267(5) Uani 1 1 d . .
H75A H 0.3940 0.3772 0.9533 0.032 Uiso 1 1 calc R U
C76 C 0.5314(2) 0.41639(14) 0.91075(11) 0.0217(5) Uani 1 1 d . .
H76A H 0.5971 0.3842 0.9332 0.026 Uiso 1 1 calc R U
C2 C 0.1627(6) 0.5293(4) 0.4466(2) 0.119(3) Uani 1 1 d . .
H2A H 0.1888 0.5549 0.4106 0.143 Uiso 1 1 calc R U
H2B H 0.1018 0.4893 0.4278 0.143 Uiso 1 1 calc R U
Cl3 Cl 0.2968(2) 0.48832(10) 0.49632(6) 0.1275(7) Uani 1 1 d . .
Cl4 Cl 0.08637(18) 0.59253(10) 0.48446(8) 0.1194(6) Uani 1 1 d . .

loop_
_atom_site_aniso_label
_atom_site_aniso_U_11
_atom_site_aniso_U_22
_atom_site_aniso_U_33
_atom_site_aniso_U_23
_atom_site_aniso_U_13
_atom_site_aniso_U_12
Fe1 0.00976(14) 0.00937(14) 0.01435(13) -0.00155(10) 0.00436(11) -0.00056(11)
P1 0.0117(2) 0.0107(2) 0.0153(2) -0.00109(18) 0.00249(19) 0.0012(2)
P2 0.0112(2) 0.0107(2) 0.0135(2) -0.00107(18) 0.00336(19) -0.00094(19)
P3 0.0117(2) 0.0107(2) 0.0141(2) -0.00102(18) 0.00375(19) 0.00036(19)
Cl1 0.0195(3) 0.0129(2) 0.0200(2) 0.00210(18) 0.0056(2) -0.00068(19)
Cl2 0.0107(2) 0.0168(2) 0.0252(2) -0.00428(19) 0.00507(19) -0.00209(19)
O1 0.0257(9) 0.0309(10) 0.0345(9) -0.0111(8) 0.0164(8) 0.0008(8)
C1 0.0149(10) 0.0141(10) 0.0210(10) -0.0022(8) 0.0046(8) -0.0036(8)
C11 0.0168(11) 0.0125(10) 0.0229(10) 0.0013(8) 0.0069(9) 0.0049(8)
C12 0.0178(12) 0.0191(12) 0.0402(13) -0.0026(10) 0.0061(10) 0.0034(9)
C13 0.0179(12) 0.0267(14) 0.0539(17) -0.0001(12) 0.0067(12) 0.0049(10)
C14 0.0248(14) 0.0261(14) 0.0515(16) 0.0023(12) 0.0157(12) 0.0135(11)
C15 0.0344(15) 0.0181(12) 0.0412(14) -0.0041(10) 0.0187(12) 0.0056(11)
C16 0.0231(12) 0.0178(11) 0.0276(11) -0.0025(9) 0.0093(10) 0.0013(9)
C21 0.0160(10) 0.0116(10) 0.0187(9) -0.0011(7) 0.0070(8) -0.0002(8)
C22 0.0131(10) 0.0114(9) 0.0191(9) 0.0002(7) 0.0070(8) 0.0001(8)
C23 0.0159(11) 0.0154(10) 0.0232(10) -0.0016(8) 0.0050(9) -0.0017(8)
C24 0.0220(12) 0.0133(10) 0.0315(11) -0.0015(9) 0.0116(10) -0.0040(9)
C25 0.0303(13) 0.0158(11) 0.0251(11) 0.0026(8) 0.0136(10) -0.0020(10)
C26 0.0240(12) 0.0188(11) 0.0179(9) 0.0019(8) 0.0059(9) 0.0011(9)
C31 0.0126(10) 0.0167(10) 0.0172(9) -0.0024(8) 0.0019(8) 0.0004(8)
C32 0.0122(10) 0.0147(10) 0.0160(9) -0.0017(7) 0.0042(8) -0.0014(8)
C33 0.0197(11) 0.0194(11) 0.0197(10) -0.0057(8) 0.0038(9) 0.0016(9)
C34 0.0230(12) 0.0300(13) 0.0168(10) -0.0051(9) 0.0018(9) 0.0013(10)
C35 0.0226(12) 0.0312(14) 0.0175(10) 0.0004(9) -0.0026(9) 0.0066(10)
C36 0.0209(12) 0.0193(11) 0.0211(10) 0.0004(8) -0.0005(9) 0.0049(9)
C41 0.0186(11) 0.0164(10) 0.0167(9) -0.0045(8) 0.0064(8) -0.0051(8)
C42 0.0305(14) 0.0223(12) 0.0249(11) -0.0038(9) 0.0096(10) 0.0030(10)
C43 0.0459(17) 0.0255(14) 0.0378(14) -0.0117(11) 0.0219(13) -0.0009(12)
C44 0.061(2) 0.0324(15) 0.0273(12) -0.0130(11) 0.0256(13) -0.0158(14)
C45 0.080(2) 0.0288(15) 0.0206(12) -0.0027(10) 0.0179(14) -0.0067(15)
C46 0.062(2) 0.0178(12) 0.0202(11) -0.0017(9) 0.0133(12) -0.0022(12)
C51 0.0114(10) 0.0161(10) 0.0169(9) -0.0028(7) 0.0031(8) -0.0003(8)
C52 0.0171(11) 0.0252(12) 0.0238(10) 0.0067(9) 0.0067(9) 0.0022(9)
C53 0.0232(13) 0.0294(14) 0.0275(12) 0.0103(10) 0.0052(10) 0.0080(10)
C54 0.0141(11) 0.0307(14) 0.0286(12) -0.0008(10) 0.0030(9) 0.0068(10)
C55 0.0162(11) 0.0205(11) 0.0279(11) -0.0026(9) 0.0103(9) -0.0021(9)
C56 0.0172(11) 0.0160(10) 0.0181(9) -0.0023(8) 0.0045(8) -0.0004(8)
C61 0.0145(10) 0.0111(9) 0.0187(9) -0.0016(7) 0.0017(8) 0.0014(8)
C62 0.0150(10) 0.0150(10) 0.0189(9) 0.0000(8) 0.0007(8) 0.0016(8)
C63 0.0172(11) 0.0176(11) 0.0231(10) 0.0034(8) -0.0020(9) -0.0023(9)
C64 0.0262(13) 0.0124(10) 0.0256(11) -0.0019(8) -0.0044(10) 0.0013(9)
C65 0.0272(13) 0.0184(12) 0.0245(11) -0.0050(9) 0.0013(10) 0.0056(10)
C66 0.0224(12) 0.0175(11) 0.0188(10) -0.0022(8) 0.0041(9) 0.0018(9)
C71 0.0135(10) 0.0161(10) 0.0142(8) -0.0032(7) 0.0042(8) 0.0000(8)
C72 0.0180(11) 0.0161(11) 0.0221(10) -0.0010(8) 0.0031(9) 0.0013(9)
C73 0.0157(11) 0.0239(12) 0.0334(12) -0.0076(10) 0.0030(10) 0.0060(9)
C74 0.0153(11) 0.0364(15) 0.0313(12) -0.0098(11) 0.0116(10) -0.0016(10)
C75 0.0220(12) 0.0364(15) 0.0245(11) 0.0032(10) 0.0112(10) -0.0051(11)
C76 0.0179(11) 0.0248(12) 0.0227(10) 0.0044(9) 0.0052(9) 0.0016(9)
C2 0.101(4) 0.217(8) 0.042(2) -0.025(4) 0.023(3) 0.006(5)
Cl3 0.211(2) 0.1088(12) 0.0451(6) 0.0046(7) -0.0052(9) 0.0092(12)
Cl4 0.1423(15) 0.1159(13) 0.1121(11) -0.0603(10) 0.0541(11) -0.0515(11)

loop_
_atom_type_symbol
_atom_type_description
_atom_type_scat_dispersion_real
_atom_type_scat_dispersion_imag
_atom_type_scat_source
C C 0.0033 0.0016 'International Tables Vol C Tables 4.2.6.8 and 6.1.1.4'
H H 0.0000 0.0000 'International Tables Vol C Tables 4.2.6.8 and 6.1.1.4'
O O 0.0106 0.0060 'International Tables Vol C Tables 4.2.6.8 and 6.1.1.4'
P P 0.1023 0.0942 'International Tables Vol C Tables 4.2.6.8 and 6.1.1.4'
Cl Cl 0.1484 0.1585 'International Tables Vol C Tables 4.2.6.8 and 6.1.1.4'
Fe Fe 0.3463 0.8444 'International Tables Vol C Tables 4.2.6.8 and 6.1.1.4'

loop_
_geom_angle_atom_site_label_1
_geom_angle_atom_site_label_2
_geom_angle_atom_site_label_3
_geom_angle
C1 Fe1 P1 91.76(7)
C1 Fe1 P2 90.19(7)
P1 Fe1 P2 88.13(2)
C1 Fe1 Cl1 88.69(7)
P1 Fe1 Cl1 178.09(3)
P2 Fe1 Cl1 90.01(2)
C1 Fe1 P3 167.76(7)
P1 Fe1 P3 83.91(2)
P2 Fe1 P3 101.08(2)
Cl1 Fe1 P3 96.02(2)
C1 Fe1 Cl2 85.03(7)
P1 Fe1 Cl2 88.87(2)
P2 Fe1 Cl2 174.28(2)
Cl1 Fe1 Cl2 93.01(2)
P3 Fe1 Cl2 83.44(2)
C31 P1 C21 107.83(10)
C31 P1 C11 103.91(10)
C21 P1 C11 103.01(10)
C31 P1 Fe1 111.23(7)
C21 P1 Fe1 109.66(7)
C11 P1 Fe1 120.33(7)
C22 P2 C51 104.02(10)
C22 P2 C41 103.22(10)
C51 P2 C41 103.23(10)
C22 P2 Fe1 107.87(7)
C51 P2 Fe1 123.59(7)
C41 P2 Fe1 112.87(7)
C71 P3 C61 100.75(10)
C71 P3 C32 99.76(9)
C61 P3 C32 105.57(10)
C71 P3 Fe1 121.09(7)
C61 P3 Fe1 121.98(7)
C32 P3 Fe1 104.72(7)
O1 C1 Fe1 175.6(2)
C12 C11 C16 119.3(2)
C12 C11 P1 119.61(17)
C16 C11 P1 121.07(18)
C11 C12 C13 120.0(2)
C11 C12 H12A 120.0
C13 C12 H12A 120.0
C14 C13 C12 120.1(3)
C14 C13 H13A 120.0
C12 C13 H13A 120.0
C13 C14 C15 120.5(2)
C13 C14 H14A 119.8
C15 C14 H14A 119.8
C14 C15 C16 119.8(2)
C14 C15 H15A 120.1
C16 C15 H15A 120.1
C15 C16 C11 120.3(2)
C15 C16 H16A 119.8
C11 C16 H16A 119.8
C22 C21 C26 119.8(2)
C22 C21 P1 116.52(16)
C26 C21 P1 123.45(17)
C21 C22 C23 119.62(19)
C21 C22 P2 116.79(16)
C23 C22 P2 123.58(17)
C24 C23 C22 119.9(2)
C24 C23 H23A 120.1
C22 C23 H23A 120.1
C23 C24 C25 120.4(2)
C23 C24 H24A 119.8
C25 C24 H24A 119.8
C26 C25 C24 120.4(2)
C26 C25 H25A 119.8
C24 C25 H25A 119.8
C25 C26 C21 119.8(2)
C25 C26 H26A 120.1
C21 C26 H26A 120.1
C36 C31 C32 120.6(2)
C36 C31 P1 123.45(17)
C32 C31 P1 115.95(16)
C33 C32 C31 118.8(2)
C33 C32 P3 124.88(17)
C31 C32 P3 116.00(15)
C34 C33 C32 120.3(2)
C34 C33 H33A 119.8
C32 C33 H33A 119.8
C33 C34 C35 120.5(2)
C33 C34 H34A 119.8
C35 C34 H34A 119.8
C36 C35 C34 120.0(2)
C36 C35 H35A 120.0
C34 C35 H35A 120.0
C35 C36 C31 119.7(2)
C35 C36 H36A 120.1
C31 C36 H36A 120.1
C42 C41 C46 118.2(2)
C42 C41 P2 120.86(18)
C46 C41 P2 120.71(18)
C41 C42 C43 120.8(2)
C41 C42 H42A 119.6
C43 C42 H42A 119.6
C44 C43 C42 120.1(3)
C44 C43 H43A 119.9
C42 C43 H43A 119.9
C45 C44 C43 119.6(2)
C45 C44 H44A 120.2
C43 C44 H44A 120.2
C44 C45 C46 120.4(3)
C44 C45 H45A 119.8
C46 C45 H45A 119.8
C45 C46 C41 120.7(3)
C45 C46 H46A 119.7
C41 C46 H46A 119.7
C56 C51 C52 117.9(2)
C56 C51 P2 122.05(17)
C52 C51 P2 119.99(16)
C53 C52 C51 120.7(2)
C53 C52 H52A 119.6
C51 C52 H52A 119.6
C54 C53 C52 120.5(2)
C54 C53 H53A 119.8
C52 C53 H53A 119.8
C55 C54 C53 119.6(2)
C55 C54 H54A 120.2
C53 C54 H54A 120.2
C54 C55 C56 120.4(2)
C54 C55 H55A 119.8
C56 C55 H55A 119.8
C55 C56 C51 120.7(2)
C55 C56 H56A 119.6
C51 C56 H56A 119.6
C62 C61 C66 118.5(2)
C62 C61 P3 121.53(16)
C66 C61 P3 120.02(17)
C63 C62 C61 120.5(2)
C63 C62 H62A 119.7
C61 C62 H62A 119.7
C62 C63 C64 120.1(2)
C62 C63 H63A 120.0
C64 C63 H63A 120.0
C65 C64 C63 120.0(2)
C65 C64 H64A 120.0
C63 C64 H64A 120.0
C64 C65 C66 120.1(2)
C64 C65 H65A 119.9
C66 C65 H65A 119.9
C65 C66 C61 120.8(2)
C65 C66 H66A 119.6
C61 C66 H66A 119.6
C76 C71 C72 118.6(2)
C76 C71 P3 121.32(17)
C72 C71 P3 120.09(17)
C73 C72 C71 120.5(2)
C73 C72 H72A 119.8
C71 C72 H72A 119.8
C72 C73 C74 120.3(2)
C72 C73 H73A 119.9
C74 C73 H73A 119.9
C75 C74 C73 119.8(2)
C75 C74 H74A 120.1
C73 C74 H74A 120.1
C74 C75 C76 120.4(2)
C74 C75 H75A 119.8
C76 C75 H75A 119.8
C75 C76 C71 120.4(2)
C75 C76 H76A 119.8
C71 C76 H76A 119.8
Cl4 C2 Cl3 114.5(3)
Cl4 C2 H2A 108.6
Cl3 C2 H2A 108.6
Cl4 C2 H2B 108.6
Cl3 C2 H2B 108.6
H2A C2 H2B 107.6

loop_
_geom_bond_atom_site_label_1
_geom_bond_atom_site_label_2
_geom_bond_distance
Fe1 C1 1.790(2)
Fe1 P1 2.1639(6)
Fe1 P2 2.2212(6)
Fe1 Cl1 2.3308(6)
Fe1 P3 2.3369(6)
Fe1 Cl2 2.3499(6)
P1 C31 1.814(2)
P1 C21 1.820(2)
P1 C11 1.825(2)
P2 C22 1.828(2)
P2 C51 1.836(2)
P2 C41 1.839(2)
P3 C71 1.831(2)
P3 C61 1.836(2)
P3 C32 1.838(2)
O1 C1 1.139(3)
C11 C12 1.391(3)
C11 C16 1.397(3)
C12 C13 1.397(3)
C12 H12A 0.9500
C13 C14 1.375(4)
C13 H13A 0.9500
C14 C15 1.385(4)
C14 H14A 0.9500
C15 C16 1.387(3)
C15 H15A 0.9500
C16 H16A 0.9500
C21 C22 1.396(3)
C21 C26 1.403(3)
C22 C23 1.404(3)
C23 C24 1.384(3)
C23 H23A 0.9500
C24 C25 1.388(3)
C24 H24A 0.9500
C25 C26 1.385(3)
C25 H25A 0.9500
C26 H26A 0.9500
C31 C36 1.392(3)
C31 C32 1.401(3)
C32 C33 1.394(3)
C33 C34 1.386(3)
C33 H33A 0.9500
C34 C35 1.387(4)
C34 H34A 0.9500
C35 C36 1.386(3)
C35 H35A 0.9500
C36 H36A 0.9500
C41 C42 1.386(3)
C41 C46 1.394(3)
C42 C43 1.395(3)
C42 H42A 0.9500
C43 C44 1.378(4)
C43 H43A 0.9500
C44 C45 1.376(4)
C44 H44A 0.9500
C45 C46 1.389(3)
C45 H45A 0.9500
C46 H46A 0.9500
C51 C56 1.400(3)
C51 C52 1.401(3)
C52 C53 1.387(3)
C52 H52A 0.9500
C53 C54 1.384(4)
C53 H53A 0.9500
C54 C55 1.378(3)
C54 H54A 0.9500
C55 C56 1.392(3)
C55 H55A 0.9500
C56 H56A 0.9500
C61 C62 1.393(3)
C61 C66 1.405(3)
C62 C63 1.392(3)
C62 H62A 0.9500
C63 C64 1.393(3)
C63 H63A 0.9500
C64 C65 1.378(4)
C64 H64A 0.9500
C65 C66 1.388(3)
C65 H65A 0.9500
C66 H66A 0.9500
C71 C76 1.397(3)
C71 C72 1.398(3)
C72 C73 1.385(3)
C72 H72A 0.9500
C73 C74 1.389(4)
C73 H73A 0.9500
C74 C75 1.375(4)
C74 H74A 0.9500
C75 C76 1.391(3)
C75 H75A 0.9500
C76 H76A 0.9500
C2 Cl4 1.709(6)
C2 Cl3 1.740(6)
C2 H2A 0.9900
C2 H2B 0.9900

loop_
_geom_torsion_atom_site_label_1
_geom_torsion_atom_site_label_2
_geom_torsion_atom_site_label_3
_geom_torsion_atom_site_label_4
_geom_torsion
C31 P1 C11 C12 -43.3(2)
C21 P1 C11 C12 -155.66(19)
Fe1 P1 C11 C12 82.0(2)
C31 P1 C11 C16 138.99(19)
C21 P1 C11 C16 26.6(2)
Fe1 P1 C11 C16 -95.76(19)
C16 C11 C12 C13 -1.3(4)
P1 C11 C12 C13 -179.1(2)
C11 C12 C13 C14 0.2(4)
C12 C13 C14 C15 1.2(4)
C13 C14 C15 C16 -1.5(4)
C14 C15 C16 C11 0.3(4)
C12 C11 C16 C15 1.0(4)
P1 C11 C16 C15 178.79(19)
C31 P1 C21 C22 131.70(17)
C11 P1 C21 C22 -118.82(17)
Fe1 P1 C21 C22 10.44(18)
C31 P1 C21 C26 -54.1(2)
C11 P1 C21 C26 55.4(2)
Fe1 P1 C21 C26 -175.36(17)
C26 C21 C22 C23 -4.7(3)
P1 C21 C22 C23 169.70(16)
C26 C21 C22 P2 174.04(17)
P1 C21 C22 P2 -11.5(2)
C51 P2 C22 C21 -125.39(17)
C41 P2 C22 C21 127.10(17)
Fe1 P2 C22 C21 7.42(18)
C51 P2 C22 C23 53.3(2)
C41 P2 C22 C23 -54.2(2)
Fe1 P2 C22 C23 -173.87(16)
C21 C22 C23 C24 4.0(3)
P2 C22 C23 C24 -174.69(17)
C22 C23 C24 C25 -0.1(3)
C23 C24 C25 C26 -3.0(4)
C24 C25 C26 C21 2.3(4)
C22 C21 C26 C25 1.6(3)
P1 C21 C26 C25 -172.40(17)
C21 P1 C31 C36 73.8(2)
C11 P1 C31 C36 -35.1(2)
Fe1 P1 C31 C36 -165.92(18)
C21 P1 C31 C32 -106.77(18)
C11 P1 C31 C32 144.37(17)
Fe1 P1 C31 C32 13.50(19)
C36 C31 C32 C33 2.5(3)
P1 C31 C32 C33 -176.93(17)
C36 C31 C32 P3 -171.70(18)
P1 C31 C32 P3 8.9(2)
C71 P3 C32 C33 -72.9(2)
C61 P3 C32 C33 31.2(2)
Fe1 P3 C32 C33 161.12(18)
C71 P3 C32 C31 100.88(17)
C61 P3 C32 C31 -154.97(17)
Fe1 P3 C32 C31 -25.06(18)
C31 C32 C33 C34 -1.3(3)
P3 C32 C33 C34 172.36(18)
C32 C33 C34 C35 -1.4(4)
C33 C34 C35 C36 2.9(4)
C34 C35 C36 C31 -1.6(4)
C32 C31 C36 C35 -1.1(4)
P1 C31 C36 C35 178.34(19)
C22 P2 C41 C42 -25.8(2)
C51 P2 C41 C42 -133.9(2)
Fe1 P2 C41 C42 90.4(2)
C22 P2 C41 C46 159.3(2)
C51 P2 C41 C46 51.2(2)
Fe1 P2 C41 C46 -84.5(2)
C46 C41 C42 C43 0.7(4)
P2 C41 C42 C43 -174.2(2)
C41 C42 C43 C44 -0.8(4)
C42 C43 C44 C45 0.0(5)
C43 C44 C45 C46 0.7(5)
C44 C45 C46 C41 -0.8(5)
C42 C41 C46 C45 0.0(4)
P2 C41 C46 C45 175.0(2)
C22 P2 C51 C56 2.7(2)
C41 P2 C51 C56 110.22(19)
Fe1 P2 C51 C56 -120.34(17)
C22 P2 C51 C52 -175.35(18)
C41 P2 C51 C52 -67.8(2)
Fe1 P2 C51 C52 61.6(2)
C56 C51 C52 C53 -4.4(3)
P2 C51 C52 C53 173.72(19)
C51 C52 C53 C54 1.6(4)
C52 C53 C54 C55 2.3(4)
C53 C54 C55 C56 -3.1(4)
C54 C55 C56 C51 0.2(3)
C52 C51 C56 C55 3.6(3)
P2 C51 C56 C55 -174.54(17)
C71 P3 C61 C62 -145.64(18)
C32 P3 C61 C62 110.94(19)
Fe1 P3 C61 C62 -8.1(2)
C71 P3 C61 C66 35.3(2)
C32 P3 C61 C66 -68.2(2)
Fe1 P3 C61 C66 172.84(15)
C66 C61 C62 C63 0.9(3)
P3 C61 C62 C63 -178.17(17)
C61 C62 C63 C64 0.9(3)
C62 C63 C64 C65 -1.4(3)
C63 C64 C65 C66 0.0(4)
C64 C65 C66 C61 1.9(4)
C62 C61 C66 C65 -2.4(3)
P3 C61 C66 C65 176.77(18)
C61 P3 C71 C76 -131.35(19)
C32 P3 C71 C76 -23.3(2)
Fe1 P3 C71 C76 90.58(18)
C61 P3 C71 C72 49.24(19)
C32 P3 C71 C72 157.30(17)
Fe1 P3 C71 C72 -88.82(18)
C76 C71 C72 C73 0.8(3)
P3 C71 C72 C73 -179.76(18)
C71 C72 C73 C74 -0.9(3)
C72 C73 C74 C75 1.0(4)
C73 C74 C75 C76 -0.9(4)
C74 C75 C76 C71 0.8(4)
C72 C71 C76 C75 -0.8(3)
P3 C71 C76 C75 179.82(19)
